data_2227796
loop_
_publ_author_name
'Haque, Rosenani A.'
'Washeel, Abbas'
'Teoh, Siang Guan'
'Quah, Ching Kheng'
'Fun, Hoong-Kun'

_publ_section_title
;
 3,5-Bis(3-butylimidazolium-1-ylmethyl)toluene bis(hexafluorophosphate)
;
_journal_coeditor_code LH5143
_journal_issue 11
_journal_name_full 'Acta Crystallographica Section E'
_journal_page_first o2797
_journal_page_last o2798
_journal_paper_doi 10.1107/S1600536810040055
_journal_volume 66
_journal_year 2010
_chemical_formula_iupac 'C23 H34 N4 2+, 2P F6 -'
_chemical_formula_moiety 'C23 H34 N4 2+, 2(F6 P -)'
_chemical_formula_sum 'C23 H34 F12 N4 P2'
_chemical_formula_weight 656.48
_chemical_name_common
;
3-butyl-1-({3-[(3-butylimidazol-1-ium-1-yl)methyl]-5-
methylphenyl}methyl)imidazol-1-ium bis(hexafluoridophosphate)
3,5-Bis(3-butylimidazolium-1-ylmethyl)toluene bis(hexafluorophosphate)
;
_chemical_name_systematic
;
3,3'-Dibutyl-1,1'-(5-methyl-<i>m</i>-phenylenedimethylene)diimidazol-1-ium
bis(hexafluoridophosphate)
;
_space_group_IT_number 14
_symmetry_cell_setting monoclinic
_symmetry_space_group_name_Hall '-P 2ybc'
_symmetry_space_group_name_H-M 'P 1 21/c 1'
_atom_sites_solution_hydrogens geom
_atom_sites_solution_primary direct
_atom_sites_solution_secondary difmap
_audit_creation_method SHELXL-97
_cell_angle_alpha 90.00
_cell_angle_beta 102.4160(10)
_cell_angle_gamma 90.00
_cell_formula_units_Z 4
_cell_length_a 9.62070(10)
_cell_length_b 11.18010(10)
_cell_length_c 27.9277(3)
_cell_measurement_reflns_used 9893
_cell_measurement_temperature 100.00(10)
_cell_measurement_theta_max 32.17
_cell_measurement_theta_min 2.17
_cell_volume 2933.66(5)
_computing_cell_refinement 'SAINT (Bruker, 2009)'
_computing_data_collection 'APEX2 (Bruker, 2009)'
_computing_data_reduction 'SAINT (Bruker, 2009)'
_computing_molecular_graphics 'SHELXTL (Sheldrick, 2008)'
_computing_publication_material
;
SHELXTL (Sheldrick, 2008) and PLATON (Spek, 2009)
;
_computing_structure_refinement 'SHELXTL (Sheldrick, 2008)'
_computing_structure_solution 'SHELXTL (Sheldrick, 2008)'
_diffrn_ambient_temperature 100
_diffrn_measured_fraction_theta_full 0.998
_diffrn_measured_fraction_theta_max 0.998
_diffrn_measurement_device_type
;
Bruker SMART APEXII CCD area-detector
;
_diffrn_measurement_method '\f and \w scans'
_diffrn_radiation_monochromator graphite
_diffrn_radiation_source 'fine-focus sealed tube'
_diffrn_radiation_type MoK\a
_diffrn_radiation_wavelength 0.71073
_diffrn_reflns_av_R_equivalents 0.0402
_diffrn_reflns_av_sigmaI/netI 0.0393
_diffrn_reflns_limit_h_max 14
_diffrn_reflns_limit_h_min -14
_diffrn_reflns_limit_k_max 16
_diffrn_reflns_limit_k_min -15
_diffrn_reflns_limit_l_max 41
_diffrn_reflns_limit_l_min -41
_diffrn_reflns_number 45569
_diffrn_reflns_theta_full 32.26
_diffrn_reflns_theta_max 32.26
_diffrn_reflns_theta_min 1.97
_diffrn_standards_number 0
_exptl_absorpt_coefficient_mu 0.246
_exptl_absorpt_correction_T_max 0.9666
_exptl_absorpt_correction_T_min 0.8901
_exptl_absorpt_correction_type multi-scan
_exptl_absorpt_process_details '(<i>SADABS</i>; Bruker, 2009)'
_exptl_crystal_colour colourless
_exptl_crystal_density_diffrn 1.486
_exptl_crystal_density_method 'not measured'
_exptl_crystal_description block
_exptl_crystal_F_000 1352
_exptl_crystal_size_max 0.485
_exptl_crystal_size_mid 0.198
_exptl_crystal_size_min 0.139
_refine_diff_density_max 0.393
_refine_diff_density_min -0.263
_refine_ls_extinction_method none
_refine_ls_goodness_of_fit_ref 1.034
_refine_ls_hydrogen_treatment constr
_refine_ls_matrix_type full
_refine_ls_number_parameters 448
_refine_ls_number_reflns 10399
_refine_ls_number_restraints 0
_refine_ls_restrained_S_all 1.034
_refine_ls_R_factor_all 0.0734
_refine_ls_R_factor_gt 0.0461
_refine_ls_shift/su_max 0.001
_refine_ls_shift/su_mean 0.000
_refine_ls_structure_factor_coef Fsqd
_refine_ls_weighting_details 'calc w=1/[\s^2^(Fo^2^)+(0.0569P)^2^+0.5709P] where P=(Fo^2^+2Fc^2^)/3'
_refine_ls_weighting_scheme calc
_refine_ls_wR_factor_gt 0.1101
_refine_ls_wR_factor_ref 0.1222
_reflns_number_gt 7294
_reflns_number_total 10399
_reflns_threshold_expression I>2\s(I)
_cod_data_source_file lh5143.cif
_cod_data_source_block I
_cod_original_sg_symbol_H-M 'P 21/c'
_cod_database_code 2227796
_cod_database_fobs_code 2227796

loop_
_symmetry_equiv_pos_as_xyz
'x, y, z'
'-x, y+1/2, -z+1/2'
'-x, -y, -z'
'x, -y-1/2, z-1/2'

loop_
_atom_site_type_symbol
_atom_site_label
_atom_site_fract_x
_atom_site_fract_y
_atom_site_fract_z
_atom_site_U_iso_or_equiv
_atom_site_adp_type
_atom_site_calc_flag
_atom_site_refinement_flags
_atom_site_occupancy
_atom_site_disorder_assembly
_atom_site_disorder_group
N N1 0.04726(12) 0.72856(9) 0.87680(4) 0.0197(2) Uani d . 1 . .
N N2 0.25427(13) 0.70746(10) 0.85917(4) 0.0242(2) Uani d . 1 . .
N N3 0.01110(12) 1.25423(9) 0.87615(4) 0.0192(2) Uani d . 1 A .
N N4 0.22616(13) 1.27303(12) 0.86629(5) 0.0289(3) Uani d . 1 . .
C C1 -0.12271(14) 0.98508(11) 0.87153(5) 0.0201(3) Uani d . 1 . .
H H1A -0.1079 0.9856 0.8397 0.024 Uiso calc R 1 . .
C C2 -0.14332(14) 1.09268(11) 0.89438(5) 0.0203(2) Uani d . 1 . .
C C3 -0.16796(15) 1.09046(12) 0.94182(5) 0.0241(3) Uani d . 1 . .
H H3A -0.1824 1.1620 0.9570 0.029 Uiso calc R 1 . .
C C4 -0.17140(17) 0.98323(12) 0.96688(6) 0.0262(3) Uani d . 1 . .
C C5 -0.14902(16) 0.87688(12) 0.94368(5) 0.0257(3) Uani d . 1 . .
H H5A -0.1506 0.8047 0.9601 0.031 Uiso calc R 1 . .
C C6 -0.12428(14) 0.87685(11) 0.89618(5) 0.0209(3) Uani d . 1 . .
C C7 -0.10445(14) 0.75962(12) 0.87112(5) 0.0230(3) Uani d . 1 . .
H H7A -0.1524 0.6963 0.8850 0.028 Uiso calc R 1 . .
H H7B -0.1480 0.7657 0.8365 0.028 Uiso calc R 1 . .
C C8 0.12152(15) 0.74404(12) 0.84230(5) 0.0219(3) Uani d . 1 . .
H H8A 0.0861 0.7755 0.8112 0.026 Uiso calc R 1 . .
C C9 0.13609(16) 0.67800(12) 0.91727(5) 0.0258(3) Uani d . 1 . .
H H9A 0.1115 0.6571 0.9466 0.031 Uiso calc R 1 . .
C C10 0.26525(16) 0.66465(13) 0.90628(5) 0.0272(3) Uani d . 1 . .
H H10A 0.3462 0.6327 0.9265 0.033 Uiso calc R 1 . .
C C11 0.36527(17) 0.70733(14) 0.83004(6) 0.0322(3) Uani d . 1 . .
H H11A 0.4518 0.7418 0.8495 0.039 Uiso calc R 1 . .
H H11B 0.3345 0.7573 0.8013 0.039 Uiso calc R 1 . .
C C12 0.39714(16) 0.58281(14) 0.81384(6) 0.0296(3) Uani d . 1 . .
H H12A 0.3086 0.5432 0.7991 0.035 Uiso calc R 1 . .
H H12B 0.4430 0.5366 0.8423 0.035 Uiso calc R 1 . .
C C13 0.4934(2) 0.58630(18) 0.77702(8) 0.0466(5) Uani d . 1 . .
H H13A 0.4506 0.6373 0.7497 0.056 Uiso calc R 1 . .
H H13B 0.5843 0.6210 0.7926 0.056 Uiso calc R 1 . .
C C14 0.5180(2) 0.4634(2) 0.75778(8) 0.0551(5) Uani d . 1 . .
H H14A 0.5779 0.4700 0.7345 0.083 Uiso calc R 1 . .
H H14B 0.4283 0.4289 0.7421 0.083 Uiso calc R 1 . .
H H14C 0.5633 0.4133 0.7845 0.083 Uiso calc R 1 . .
C C15 -0.13694(14) 1.21063(12) 0.86830(5) 0.0223(3) Uani d . 1 . .
H H15A -0.1752 1.2004 0.8335 0.027 Uiso calc R 1 . .
H H15B -0.1949 1.2693 0.8805 0.027 Uiso calc R 1 . .
C C16 0.09876(15) 1.22892(12) 0.84694(5) 0.0222(3) Uani d . 1 A .
H H16A 0.0747 1.1869 0.8176 0.027 Uiso calc R 1 . .
C C17 0.08522(17) 1.31852(12) 0.91586(5) 0.0270(3) Uani d . 1 . .
H H17A 0.0493 1.3482 0.9419 0.032 Uiso calc R 1 A .
C C18 0.21968(18) 1.32975(14) 0.90954(6) 0.0323(3) Uani d . 1 A .
H H18A 0.2942 1.3686 0.9305 0.039 Uiso calc R 1 . .
C C19A 0.3539(4) 1.2443(3) 0.84464(16) 0.0311(7) Uani d P 0.694(5) A 1
H H19A 0.4058 1.3175 0.8418 0.047 Uiso calc PR 0.694(5) A 1
H H19B 0.3214 1.2117 0.8120 0.047 Uiso calc PR 0.694(5) A 1
C C20A 0.4534(3) 1.1550(2) 0.87594(12) 0.0333(7) Uani d P 0.694(5) A 1
H H20A 0.4875 1.1894 0.9082 0.040 Uiso calc PR 0.694(5) A 1
H H20B 0.5352 1.1428 0.8614 0.040 Uiso calc PR 0.694(5) A 1
C C21A 0.3866(2) 1.0333(2) 0.88191(8) 0.0271(6) Uani d P 0.694(5) A 1
H H21A 0.3007 1.0451 0.8942 0.041 Uiso calc PR 0.694(5) A 1
H H21B 0.3600 0.9950 0.8501 0.041 Uiso calc PR 0.694(5) A 1
C C22A 0.4863(3) 0.9528(3) 0.91641(12) 0.0333(6) Uani d P 0.694(5) A 1
H H22A 0.4374 0.8806 0.9215 0.040 Uiso calc PR 0.694(5) A 1
H H22B 0.5185 0.9928 0.9472 0.040 Uiso calc PR 0.694(5) A 1
H H22C 0.5666 0.9335 0.9025 0.040 Uiso calc PR 0.694(5) A 1
C C19B 0.3518(10) 1.2886(6) 0.8487(4) 0.0292(15) Uani d P 0.306(5) A 2
H H19C 0.4196 1.3384 0.8707 0.044 Uiso calc PR 0.306(5) A 2
H H19D 0.3316 1.3243 0.8163 0.044 Uiso calc PR 0.306(5) A 2
C C20B 0.4073(6) 1.1615(5) 0.8473(2) 0.0280(13) Uani d P 0.306(5) A 2
H H20C 0.4935 1.1632 0.8346 0.034 Uiso calc PR 0.306(5) A 2
H H20D 0.3372 1.1145 0.8249 0.034 Uiso calc PR 0.306(5) A 2
C C21B 0.4395(6) 1.1003(5) 0.8976(2) 0.0306(14) Uani d P 0.306(5) A 2
H H21C 0.5222 1.1373 0.9183 0.046 Uiso calc PR 0.306(5) A 2
H H21D 0.3594 1.1108 0.9131 0.046 Uiso calc PR 0.306(5) A 2
C C22B 0.4668(8) 0.9706(7) 0.8925(4) 0.049(2) Uani d P 0.306(5) A 2
H H22D 0.4743 0.9320 0.9237 0.058 Uiso calc PR 0.306(5) A 2
H H22E 0.5541 0.9602 0.8816 0.058 Uiso calc PR 0.306(5) A 2
H H22F 0.3898 0.9359 0.8691 0.058 Uiso calc PR 0.306(5) A 2
C C23 -0.2051(2) 0.98208(14) 1.01718(6) 0.0348(4) Uani d . 1 . .
H H23A -0.2508 1.0557 1.0225 0.052 Uiso calc R 1 . .
H H23B -0.1185 0.9735 1.0415 0.052 Uiso calc R 1 . .
H H23C -0.2673 0.9162 1.0196 0.052 Uiso calc R 1 . .
P P1 0.03700(4) 0.98649(3) 0.736481(13) 0.02052(8) Uani d . 1 . .
F F1 0.14427(10) 1.08561(8) 0.72469(3) 0.0333(2) Uani d . 1 . .
F F2 0.13549(10) 0.88117(8) 0.72386(3) 0.0322(2) Uani d . 1 . .
F F3 -0.06262(9) 1.09104(7) 0.75081(3) 0.02749(18) Uani d . 1 . .
F F4 0.12345(10) 0.98346(7) 0.79273(3) 0.0288(2) Uani d . 1 . .
F F5 -0.07193(9) 0.88809(8) 0.74956(3) 0.02905(19) Uani d . 1 . .
F F6 -0.05042(10) 0.98987(7) 0.68110(3) 0.02762(19) Uani d . 1 . .
P P2 0.70821(4) 0.49928(3) 0.947765(13) 0.02189(8) Uani d . 1 . .
F F7A 0.5758(12) 0.4191(10) 0.9282(3) 0.078(2) Uani d P 0.64(3) B 1
F F8A 0.6652(12) 0.5050(9) 0.9993(4) 0.0473(18) Uani d P 0.64(3) B 1
F F9A 0.8492(8) 0.5779(7) 0.9694(3) 0.0372(10) Uani d P 0.64(3) B 1
F F10A 0.7584(13) 0.4898(3) 0.8965(2) 0.0429(14) Uani d P 0.64(3) B 1
F F7B 0.5535(12) 0.4370(13) 0.9296(4) 0.052(2) Uani d P 0.36(3) B 2
F F8B 0.689(2) 0.5172(17) 1.0023(7) 0.050(3) Uani d P 0.36(3) B 2
F F9B 0.8528(13) 0.5644(17) 0.9618(8) 0.053(3) Uani d P 0.36(3) B 2
F F10B 0.7239(19) 0.4851(9) 0.8938(4) 0.056(3) Uani d P 0.36(3) B 2
F F11 0.62602(11) 0.62115(9) 0.93069(4) 0.0452(3) Uani d . 1 B .
F F12 0.79372(13) 0.37811(8) 0.96468(4) 0.0462(3) Uani d . 1 B .

loop_
_atom_site_aniso_label
_atom_site_aniso_U_11
_atom_site_aniso_U_22
_atom_site_aniso_U_33
_atom_site_aniso_U_12
_atom_site_aniso_U_13
_atom_site_aniso_U_23
N1 0.0263(6) 0.0145(5) 0.0190(5) 0.0008(4) 0.0065(4) -0.0006(4)
N2 0.0266(6) 0.0214(5) 0.0256(6) 0.0007(5) 0.0077(5) 0.0003(5)
N3 0.0255(6) 0.0136(5) 0.0181(5) -0.0010(4) 0.0040(4) 0.0006(4)
N4 0.0256(6) 0.0331(7) 0.0261(6) -0.0044(5) 0.0013(5) 0.0069(5)
C1 0.0220(6) 0.0206(6) 0.0192(6) -0.0008(5) 0.0080(5) -0.0014(5)
C2 0.0231(6) 0.0169(5) 0.0221(6) 0.0001(5) 0.0075(5) 0.0001(5)
C3 0.0312(7) 0.0176(6) 0.0268(7) 0.0000(5) 0.0133(6) -0.0024(5)
C4 0.0362(8) 0.0212(6) 0.0252(7) -0.0007(5) 0.0159(6) -0.0009(5)
C5 0.0352(8) 0.0182(6) 0.0269(7) -0.0015(5) 0.0137(6) 0.0022(5)
C6 0.0235(6) 0.0171(6) 0.0238(7) -0.0005(5) 0.0091(5) -0.0021(5)
C7 0.0249(7) 0.0180(6) 0.0278(7) -0.0005(5) 0.0097(6) -0.0027(5)
C8 0.0287(7) 0.0177(6) 0.0196(6) 0.0003(5) 0.0060(5) 0.0002(5)
C9 0.0381(8) 0.0210(6) 0.0180(6) 0.0027(6) 0.0055(6) 0.0025(5)
C10 0.0322(8) 0.0238(7) 0.0238(7) 0.0037(6) 0.0025(6) 0.0020(5)
C11 0.0287(8) 0.0318(8) 0.0400(9) -0.0006(6) 0.0160(7) 0.0007(7)
C12 0.0237(7) 0.0362(8) 0.0298(8) 0.0016(6) 0.0078(6) -0.0029(6)
C13 0.0449(10) 0.0491(11) 0.0542(12) 0.0066(9) 0.0292(9) 0.0007(9)
C14 0.0530(12) 0.0621(13) 0.0593(14) 0.0055(10) 0.0320(11) -0.0127(11)
C15 0.0240(6) 0.0191(6) 0.0244(7) 0.0023(5) 0.0065(5) 0.0038(5)
C16 0.0265(7) 0.0204(6) 0.0192(6) 0.0005(5) 0.0038(5) 0.0005(5)
C17 0.0444(9) 0.0164(6) 0.0182(6) -0.0023(6) 0.0022(6) -0.0024(5)
C18 0.0410(9) 0.0254(7) 0.0254(7) -0.0105(6) -0.0039(6) 0.0028(6)
C19A 0.0258(13) 0.0306(18) 0.0399(16) -0.0018(16) 0.0136(11) 0.0025(16)
C20A 0.0234(12) 0.0317(13) 0.0454(19) -0.0030(9) 0.0088(12) -0.0032(12)
C21A 0.0245(11) 0.0269(12) 0.0288(11) -0.0001(9) 0.0034(9) -0.0041(9)
C22A 0.0267(13) 0.0304(13) 0.0396(16) 0.0037(10) 0.0005(13) -0.0037(13)
C19B 0.027(3) 0.025(3) 0.034(3) -0.002(3) 0.003(2) 0.001(3)
C20B 0.019(2) 0.041(3) 0.022(3) -0.007(2) 0.002(2) -0.002(2)
C21B 0.023(2) 0.028(3) 0.043(3) 0.004(2) 0.014(2) 0.010(2)
C22B 0.031(4) 0.038(4) 0.072(6) 0.004(3) 0.000(4) 0.015(4)
C23 0.0534(10) 0.0283(7) 0.0287(8) 0.0001(7) 0.0223(7) 0.0005(6)
P1 0.02485(18) 0.01586(15) 0.01977(17) -0.00042(12) 0.00237(13) -0.00059(12)
F1 0.0344(5) 0.0262(4) 0.0401(5) -0.0078(4) 0.0098(4) 0.0037(4)
F2 0.0330(5) 0.0254(4) 0.0368(5) 0.0078(4) 0.0042(4) -0.0055(4)
F3 0.0323(4) 0.0242(4) 0.0245(4) 0.0060(3) 0.0028(3) -0.0049(3)
F4 0.0343(5) 0.0232(4) 0.0236(4) -0.0004(3) -0.0055(4) -0.0011(3)
F5 0.0328(5) 0.0250(4) 0.0279(4) -0.0080(3) 0.0032(4) 0.0026(3)
F6 0.0398(5) 0.0230(4) 0.0182(4) 0.0021(3) 0.0021(4) -0.0010(3)
P2 0.02675(18) 0.01888(16) 0.01996(17) -0.00170(13) 0.00483(14) -0.00076(13)
F7A 0.074(4) 0.063(3) 0.079(3) -0.047(3) -0.024(2) 0.005(2)
F8A 0.057(3) 0.057(2) 0.037(4) 0.0006(17) 0.031(3) 0.003(2)
F9A 0.039(2) 0.0269(14) 0.0385(18) -0.0080(11) -0.0080(11) -0.0024(12)
F10A 0.084(4) 0.0229(17) 0.0288(16) 0.0030(13) 0.0279(19) 0.0019(9)
F7B 0.027(3) 0.067(4) 0.058(4) -0.022(3) 0.001(2) 0.029(3)
F8B 0.068(7) 0.060(5) 0.022(3) 0.024(5) 0.008(3) -0.013(3)
F9B 0.015(3) 0.049(6) 0.088(8) -0.007(3) -0.005(4) 0.023(5)
F10B 0.057(5) 0.095(7) 0.021(2) 0.026(3) 0.015(2) 0.011(3)
F11 0.0385(6) 0.0373(5) 0.0541(7) 0.0151(4) -0.0025(5) 0.0061(5)
F12 0.0840(8) 0.0214(4) 0.0350(5) 0.0163(5) 0.0168(5) 0.0048(4)

loop_
_atom_type_symbol
_atom_type_description
_atom_type_scat_dispersion_real
_atom_type_scat_dispersion_imag
_atom_type_scat_source
C C 0.0033 0.0016 'International Tables Vol C Tables 4.2.6.8 and 6.1.1.4'
H H 0.0000 0.0000 'International Tables Vol C Tables 4.2.6.8 and 6.1.1.4'
N N 0.0061 0.0033 'International Tables Vol C Tables 4.2.6.8 and 6.1.1.4'
F F 0.0171 0.0103 'International Tables Vol C Tables 4.2.6.8 and 6.1.1.4'
P P 0.1023 0.0942 'International Tables Vol C Tables 4.2.6.8 and 6.1.1.4'

loop_
_geom_angle_atom_site_label_1
_geom_angle_atom_site_label_2
_geom_angle_atom_site_label_3
_geom_angle_site_symmetry_1
_geom_angle_site_symmetry_3
_geom_angle
_geom_angle_publ_flag
C8 N1 C9 . . 108.18(12) ?
C8 N1 C7 . . 124.42(12) ?
C9 N1 C7 . . 127.40(12) ?
C8 N2 C10 . . 108.38(12) ?
C8 N2 C11 . . 124.06(13) ?
C10 N2 C11 . . 127.46(13) ?
C16 N3 C17 . . 108.54(12) ?
C16 N3 C15 . . 124.05(11) ?
C17 N3 C15 . . 127.23(12) ?
C16 N4 C18 . . 108.47(13) ?
C16 N4 C19B . . 133.8(4) ?
C18 N4 C19B . . 116.9(4) ?
C16 N4 C19A . . 121.1(2) ?
C18 N4 C19A . . 129.8(2) ?
C19B N4 C19A . . 19.6(3) ?
C6 C1 C2 . . 120.31(12) ?
C6 C1 H1A . . 119.8 ?
C2 C1 H1A . . 119.8 ?
C3 C2 C1 . . 119.25(12) ?
C3 C2 C15 . . 120.34(12) ?
C1 C2 C15 . . 120.41(12) ?
C4 C3 C2 . . 121.32(12) ?
C4 C3 H3A . . 119.3 ?
C2 C3 H3A . . 119.3 ?
C3 C4 C5 . . 118.60(13) ?
C3 C4 C23 . . 120.58(13) ?
C5 C4 C23 . . 120.77(13) ?
C4 C5 C6 . . 121.11(13) ?
C4 C5 H5A . . 119.4 ?
C6 C5 H5A . . 119.4 ?
C1 C6 C5 . . 119.40(12) ?
C1 C6 C7 . . 120.42(12) ?
C5 C6 C7 . . 120.14(12) ?
N1 C7 C6 . . 111.93(11) ?
N1 C7 H7A . . 109.2 ?
C6 C7 H7A . . 109.2 ?
N1 C7 H7B . . 109.2 ?
C6 C7 H7B . . 109.2 ?
H7A C7 H7B . . 107.9 ?
N2 C8 N1 . . 109.20(12) ?
N2 C8 H8A . . 125.4 ?
N1 C8 H8A . . 125.4 ?
C10 C9 N1 . . 107.24(12) ?
C10 C9 H9A . . 126.4 ?
N1 C9 H9A . . 126.4 ?
C9 C10 N2 . . 107.00(13) ?
C9 C10 H10A . . 126.5 ?
N2 C10 H10A . . 126.5 ?
N2 C11 C12 . . 112.49(13) ?
N2 C11 H11A . . 109.1 ?
C12 C11 H11A . . 109.1 ?
N2 C11 H11B . . 109.1 ?
C12 C11 H11B . . 109.1 ?
H11A C11 H11B . . 107.8 ?
C11 C12 C13 . . 111.65(14) ?
C11 C12 H12A . . 109.3 ?
C13 C12 H12A . . 109.3 ?
C11 C12 H12B . . 109.3 ?
C13 C12 H12B . . 109.3 ?
H12A C12 H12B . . 108.0 ?
C14 C13 C12 . . 112.36(16) ?
C14 C13 H13A . . 109.1 ?
C12 C13 H13A . . 109.1 ?
C14 C13 H13B . . 109.1 ?
C12 C13 H13B . . 109.1 ?
H13A C13 H13B . . 107.9 ?
C13 C14 H14A . . 109.5 ?
C13 C14 H14B . . 109.5 ?
H14A C14 H14B . . 109.5 ?
C13 C14 H14C . . 109.5 ?
H14A C14 H14C . . 109.5 ?
H14B C14 H14C . . 109.5 ?
N3 C15 C2 . . 110.71(11) ?
N3 C15 H15A . . 109.5 ?
C2 C15 H15A . . 109.5 ?
N3 C15 H15B . . 109.5 ?
C2 C15 H15B . . 109.5 ?
H15A C15 H15B . . 108.1 ?
N3 C16 N4 . . 109.00(12) ?
N3 C16 H16A . . 125.5 ?
N4 C16 H16A . . 125.5 ?
C18 C17 N3 . . 106.69(13) ?
C18 C17 H17A . . 126.7 ?
N3 C17 H17A . . 126.7 ?
C17 C18 N4 . . 107.30(13) ?
C17 C18 H18A . . 126.4 ?
N4 C18 H18A . . 126.4 ?
N4 C19A C20A . . 111.9(3) ?
N4 C19A H19A . . 109.2 ?
C20A C19A H19A . . 109.2 ?
N4 C19A H19B . . 109.2 ?
C20A C19A H19B . . 109.2 ?
H19A C19A H19B . . 107.9 ?
C19A C20A C21A . . 114.8(3) ?
C19A C20A H20A . . 108.6 ?
C21A C20A H20A . . 108.6 ?
C19A C20A H20B . . 108.6 ?
C21A C20A H20B . . 108.6 ?
H20A C20A H20B . . 107.5 ?
C22A C21A C20A . . 112.2(2) ?
C22A C21A H21A . . 109.2 ?
C20A C21A H21A . . 109.2 ?
C22A C21A H21B . . 109.2 ?
C20A C21A H21B . . 109.2 ?
H21A C21A H21B . . 107.9 ?
N4 C19B C20B . . 103.1(5) ?
N4 C19B H19C . . 111.2 ?
C20B C19B H19C . . 111.2 ?
N4 C19B H19D . . 111.2 ?
C20B C19B H19D . . 111.2 ?
H19C C19B H19D . . 109.1 ?
C19B C20B C21B . . 113.3(6) ?
C19B C20B H20C . . 108.9 ?
C21B C20B H20C . . 108.9 ?
C19B C20B H20D . . 108.9 ?
C21B C20B H20D . . 108.9 ?
H20C C20B H20D . . 107.7 ?
C22B C21B C20B . . 110.8(7) ?
C22B C21B H21C . . 109.5 ?
C20B C21B H21C . . 109.5 ?
C22B C21B H21D . . 109.5 ?
C20B C21B H21D . . 109.5 ?
H21C C21B H21D . . 108.1 ?
C21B C22B H22D . . 109.5 ?
C21B C22B H22E . . 109.5 ?
H22D C22B H22E . . 109.5 ?
C21B C22B H22F . . 109.5 ?
H22D C22B H22F . . 109.5 ?
H22E C22B H22F . . 109.5 ?
C4 C23 H23A . . 109.5 ?
C4 C23 H23B . . 109.5 ?
H23A C23 H23B . . 109.5 ?
C4 C23 H23C . . 109.5 ?
H23A C23 H23C . . 109.5 ?
H23B C23 H23C . . 109.5 ?
F6 P1 F1 . . 90.75(5) ?
F6 P1 F2 . . 91.01(5) ?
F1 P1 F2 . . 91.48(5) ?
F6 P1 F4 . . 179.23(6) ?
F1 P1 F4 . . 89.69(5) ?
F2 P1 F4 . . 89.61(5) ?
F6 P1 F5 . . 90.17(5) ?
F1 P1 F5 . . 178.60(5) ?
F2 P1 F5 . . 89.56(5) ?
F4 P1 F5 . . 89.38(5) ?
F6 P1 F3 . . 90.33(5) ?
F1 P1 F3 . . 89.61(5) ?
F2 P1 F3 . . 178.26(5) ?
F4 P1 F3 . . 89.04(5) ?
F5 P1 F3 . . 89.34(5) ?
F9B P2 F10B . . 91.4(7) ?
F9B P2 F7A . . 170.0(7) ?
F10B P2 F7A . . 81.0(6) ?
F9B P2 F8A . . 98.5(9) ?
F10B P2 F8A . . 170.0(7) ?
F7A P2 F8A . . 89.3(5) ?
F9B P2 F8B . . 88.8(9) ?
F10B P2 F8B . . 178.3(8) ?
F7A P2 F8B . . 99.0(8) ?
F8A P2 F8B . . 9.7(11) ?
F9B P2 F11 . . 92.0(7) ?
F10B P2 F11 . . 86.7(4) ?
F7A P2 F11 . . 94.1(5) ?
F8A P2 F11 . . 91.6(4) ?
F8B P2 F11 . . 91.6(7) ?
F9B P2 F12 . . 86.9(7) ?
F10B P2 F12 . . 92.8(4) ?
F7A P2 F12 . . 86.9(5) ?
F8A P2 F12 . . 89.1(4) ?
F8B P2 F12 . . 88.9(7) ?
F11 P2 F12 . . 178.80(7) ?
F9B P2 F10A . . 80.3(7) ?
F10B P2 F10A . . 11.7(7) ?
F7A P2 F10A . . 91.7(4) ?
F8A P2 F10A . . 177.3(5) ?
F8B P2 F10A . . 168.9(8) ?
F11 P2 F10A . . 90.8(2) ?
F12 P2 F10A . . 88.5(2) ?
F9B P2 F9A . . 9.4(10) ?
F10B P2 F9A . . 99.8(7) ?
F7A P2 F9A . . 177.6(5) ?
F8A P2 F9A . . 90.0(5) ?
F8B P2 F9A . . 80.3(9) ?
F11 P2 F9A . . 88.3(3) ?
F12 P2 F9A . . 90.8(3) ?
F10A P2 F9A . . 88.9(4) ?
F9B P2 F7B . . 175.9(8) ?
F10B P2 F7B . . 85.8(7) ?
F7A P2 F7B . . 10.6(9) ?
F8A P2 F7B . . 84.3(6) ?
F8B P2 F7B . . 93.9(9) ?
F11 P2 F7B . . 84.9(5) ?
F12 P2 F7B . . 96.2(5) ?
F10A P2 F7B . . 97.1(5) ?
F9A P2 F7B . . 170.9(6) ?

loop_
_geom_bond_atom_site_label_1
_geom_bond_atom_site_label_2
_geom_bond_site_symmetry_2
_geom_bond_distance
_geom_bond_publ_flag
N1 C8 . 1.3285(17) ?
N1 C9 . 1.3828(18) ?
N1 C7 . 1.4753(17) ?
N2 C8 . 1.3272(18) ?
N2 C10 . 1.3825(18) ?
N2 C11 . 1.4751(19) ?
N3 C16 . 1.3238(17) ?
N3 C17 . 1.3837(17) ?
N3 C15 . 1.4764(18) ?
N4 C16 . 1.3238(18) ?
N4 C18 . 1.378(2) ?
N4 C19B . 1.410(10) ?
N4 C19A . 1.516(4) ?
C1 C6 . 1.3938(18) ?
C1 C2 . 1.3959(17) ?
C1 H1A . 0.9300 ?
C2 C3 . 1.3954(18) ?
C2 C15 . 1.5141(18) ?
C3 C4 . 1.3921(19) ?
C3 H3A . 0.9300 ?
C4 C5 . 1.3927(19) ?
C4 C23 . 1.508(2) ?
C5 C6 . 1.3972(19) ?
C5 H5A . 0.9300 ?
C6 C7 . 1.5170(18) ?
C7 H7A . 0.9700 ?
C7 H7B . 0.9700 ?
C8 H8A . 0.9300 ?
C9 C10 . 1.351(2) ?
C9 H9A . 0.9300 ?
C10 H10A . 0.9300 ?
C11 C12 . 1.515(2) ?
C11 H11A . 0.9700 ?
C11 H11B . 0.9700 ?
C12 C13 . 1.525(2) ?
C12 H12A . 0.9700 ?
C12 H12B . 0.9700 ?
C13 C14 . 1.512(3) ?
C13 H13A . 0.9700 ?
C13 H13B . 0.9700 ?
C14 H14A . 0.9600 ?
C14 H14B . 0.9600 ?
C14 H14C . 0.9600 ?
C15 H15A . 0.9700 ?
C15 H15B . 0.9700 ?
C16 H16A . 0.9300 ?
C17 C18 . 1.349(2) ?
C17 H17A . 0.9300 ?
C18 H18A . 0.9300 ?
C19A C20A . 1.522(5) ?
C19A H19A . 0.9700 ?
C19A H19B . 0.9700 ?
C20A C21A . 1.528(3) ?
C20A H20A . 0.9700 ?
C20A H20B . 0.9700 ?
C21A C22A . 1.504(4) ?
C21A H21A . 0.9700 ?
C21A H21B . 0.9700 ?
C22A H22A . 0.9600 ?
C22A H22B . 0.9600 ?
C22A H22C . 0.9600 ?
C19B C20B . 1.521(9) ?
C19B H19C . 0.9700 ?
C19B H19D . 0.9700 ?
C20B C21B . 1.532(8) ?
C20B H20C . 0.9700 ?
C20B H20D . 0.9700 ?
C21B C22B . 1.485(9) ?
C21B H21C . 0.9700 ?
C21B H21D . 0.9700 ?
C22B H22D . 0.9600 ?
C22B H22E . 0.9600 ?
C22B H22F . 0.9600 ?
C23 H23A . 0.9600 ?
C23 H23B . 0.9600 ?
C23 H23C . 0.9600 ?
P1 F6 . 1.5941(9) ?
P1 F1 . 1.5960(9) ?
P1 F2 . 1.5976(9) ?
P1 F4 . 1.6120(9) ?
P1 F5 . 1.6145(9) ?
P1 F3 . 1.6154(9) ?
P2 F9B . 1.544(13) ?
P2 F10B . 1.556(11) ?
P2 F7A . 1.557(6) ?
P2 F8A . 1.583(9) ?
P2 F8B . 1.584(16) ?
P2 F11 . 1.5959(10) ?
P2 F12 . 1.6024(10) ?
P2 F10A . 1.610(6) ?
P2 F9A . 1.620(7) ?
P2 F7B . 1.622(10) ?

loop_
_geom_hbond_atom_site_label_D
_geom_hbond_atom_site_label_H
_geom_hbond_atom_site_label_A
_geom_hbond_site_symmetry_A
_geom_hbond_distance_DH
_geom_hbond_distance_HA
_geom_hbond_distance_DA
_geom_hbond_angle_DHA
_geom_hbond_publ_flag
C8 H8A F4 . 0.93 2.42 3.0154(16) 121 yes
C8 H8A F5 . 0.93 2.39 3.2700(16) 157 yes
C16 H16A F3 . 0.93 2.31 3.1941(16) 160 yes
C16 H16A F4 . 0.93 2.45 3.1677(16) 134 yes
C21A H21B F4 . 0.97 2.49 3.196(2) 130 yes
C3 H3A F12 1_465 0.93 2.44 3.3147(16) 157 yes
C5 H5A F9A 1_455 0.93 2.55 3.420(8) 156 yes
C7 H7A F10A 1_455 0.97 2.51 3.427(6) 158 yes
C9 H9A F12 3_667 0.93 2.48 3.2805(17) 144 yes
C12 H12A F3 2_546 0.97 2.53 3.3358(18) 140 yes
C18 H18A F8A 3_677 0.93 2.38 3.148(11) 140 yes
C22A H22C Cg1 1_655 0.96 2.76 3.535(3) 138 yes
C23 H23B Cg1 3_577 0.96 2.59 3.487(2) 155 yes
C22B H22E Cg1 1_655 0.96 2.86 3.637(8) 139 yes

loop_
_geom_torsion_atom_site_label_1
_geom_torsion_atom_site_label_2
_geom_torsion_atom_site_label_3
_geom_torsion_atom_site_label_4
_geom_torsion_site_symmetry_1
_geom_torsion_site_symmetry_2
_geom_torsion_site_symmetry_3
_geom_torsion_site_symmetry_4
_geom_torsion
_geom_torsion_publ_flag
C6 C1 C2 C3 . . . . -1.1(2) ?
C6 C1 C2 C15 . . . . 178.02(13) ?
C1 C2 C3 C4 . . . . 0.4(2) ?
C15 C2 C3 C4 . . . . -178.69(14) ?
C2 C3 C4 C5 . . . . 0.3(2) ?
C2 C3 C4 C23 . . . . -177.08(15) ?
C3 C4 C5 C6 . . . . -0.3(2) ?
C23 C4 C5 C6 . . . . 177.02(15) ?
C2 C1 C6 C5 . . . . 1.1(2) ?
C2 C1 C6 C7 . . . . 178.94(12) ?
C4 C5 C6 C1 . . . . -0.3(2) ?
C4 C5 C6 C7 . . . . -178.22(14) ?
C8 N1 C7 C6 . . . . -101.42(15) ?
C9 N1 C7 C6 . . . . 79.54(16) ?
C1 C6 C7 N1 . . . . 86.62(16) ?
C5 C6 C7 N1 . . . . -95.51(15) ?
C10 N2 C8 N1 . . . . 1.08(16) ?
C11 N2 C8 N1 . . . . 177.63(12) ?
C9 N1 C8 N2 . . . . -0.99(15) ?
C7 N1 C8 N2 . . . . 179.81(11) ?
C8 N1 C9 C10 . . . . 0.52(16) ?
C7 N1 C9 C10 . . . . 179.69(12) ?
N1 C9 C10 N2 . . . . 0.13(16) ?
C8 N2 C10 C9 . . . . -0.73(16) ?
C11 N2 C10 C9 . . . . -177.13(14) ?
C8 N2 C11 C12 . . . . -105.44(16) ?
C10 N2 C11 C12 . . . . 70.44(19) ?
N2 C11 C12 C13 . . . . 170.61(14) ?
C11 C12 C13 C14 . . . . -176.02(17) ?
C16 N3 C15 C2 . . . . 90.70(15) ?
C17 N3 C15 C2 . . . . -83.84(16) ?
C3 C2 C15 N3 . . . . 92.95(15) ?
C1 C2 C15 N3 . . . . -86.17(15) ?
C17 N3 C16 N4 . . . . 0.59(15) ?
C15 N3 C16 N4 . . . . -174.83(11) ?
C18 N4 C16 N3 . . . . -0.45(16) ?
C19B N4 C16 N3 . . . . -169.1(5) ?
C19A N4 C16 N3 . . . . 171.83(19) ?
C16 N3 C17 C18 . . . . -0.49(15) ?
C15 N3 C17 C18 . . . . 174.74(12) ?
N3 C17 C18 N4 . . . . 0.22(16) ?
C16 N4 C18 C17 . . . . 0.13(17) ?
C19B N4 C18 C17 . . . . 171.0(4) ?
C19A N4 C18 C17 . . . . -171.3(2) ?
C16 N4 C19A C20A . . . . -105.3(3) ?
C18 N4 C19A C20A . . . . 65.2(3) ?
C19B N4 C19A C20A . . . . 119.3(17) ?
N4 C19A C20A C21A . . . . 61.1(4) ?
C19A C20A C21A C22A . . . . -175.4(3) ?
C16 N4 C19B C20B . . . . -72.2(7) ?
C18 N4 C19B C20B . . . . 119.9(5) ?
C19A N4 C19B C20B . . . . -15.9(11) ?
N4 C19B C20B C21B . . . . -60.3(7) ?
C19B C20B C21B C22B . . . . 169.3(6) ?
